data_1561772
loop_
_publ_author_name
'Bykova, E.'
'Gou, H.'
'Bykov, M.'
'Hanfland, M.'
'Dubrovinsky, L.'
'Dubrovinskaia, N.'

_publ_section_title
;
 Crystal structures and compressibility of novel iron borides Fe2B7 and Fe
 B50 synthesized at high pressure and high temperature
;
_journal_name_full 'Journal of Solid State Chemistry'
_journal_page_first 102
_journal_page_last 109
_journal_paper_doi 10.1016/j.jssc.2015.06.040
_journal_volume 230
_journal_year 2015
_chemical_absolute_configuration .
_chemical_formula_moiety 'B50 Fe1.01'
_chemical_formula_sum 'B50 Fe1.01'
_chemical_formula_weight 596.9
_chemical_name_common 'Iron Boron (1.01/50)'
_chemical_name_systematic 'Iron Boron (1.01/50)'
_space_group_IT_number 134
_space_group_name_Hall '-P 4ac 2bc'
_space_group_name_H-M_alt 'P 42/n n m :2'
_symmetry_cell_setting tetragonal
_symmetry_Int_Tables_number 134
_symmetry_space_group_name_Hall '-P 4ac 2bc'
_symmetry_space_group_name_H-M 'P 42/n n m :2'
_cell_angle_alpha 90
_cell_angle_beta 90
_cell_angle_gamma 90
_cell_formula_units_Z 1
_cell_length_a 8.6077(5)
_cell_length_b 8.6077(5)
_cell_length_c 4.8556(3)
_cell_measurement_reflns_used 265
_cell_measurement_temperature 293
_cell_measurement_theta_max 18.37
_cell_measurement_theta_min 2.81
_cell_volume 359.76(4)
_computing_cell_refinement
;
CrysAlisPro, Agilent Technologies,
Version 1.171.37.35 (release 13-08-2014 CrysAlis171 .NET)
(compiled Aug 13 2014,18:06:01)
;
_computing_data_collection
;
CrysAlisPro, Agilent Technologies,
Version 1.171.37.35 (release 13-08-2014 CrysAlis171 .NET)
(compiled Aug 13 2014,18:06:01)
;
_computing_data_reduction
;
CrysAlisPro, Agilent Technologies,
Version 1.171.37.35 (release 13-08-2014 CrysAlis171 .NET)
(compiled Aug 13 2014,18:06:01)
;
_computing_structure_refinement 'Jana2006 (Petricek, 2014)'
_computing_structure_solution 'SHELXS-2013 (Sheldrick, 2013)'
_diffrn_ambient_pressure 27600000
_diffrn_ambient_temperature 293
_diffrn_detector 'MAR555 flatpanel detector'
_diffrn_measured_fraction_theta_full 0.93
_diffrn_measured_fraction_theta_max 0.67
_diffrn_measurement_device
;
customized omega-circle diffractometer
;
_diffrn_measurement_device_type 'ESRF, beamline ID09A diffractometer'
_diffrn_measurement_method '\w scans'
_diffrn_radiation_monochromator synchrotron
_diffrn_radiation_probe x-ray
_diffrn_radiation_source synchrotron
_diffrn_radiation_type synchrotron
_diffrn_radiation_wavelength 0.41409
_diffrn_reflns_av_R_equivalents 0.0668
_diffrn_reflns_av_unetI/netI 0.052
_diffrn_reflns_limit_h_max 9
_diffrn_reflns_limit_h_min -4
_diffrn_reflns_limit_k_max 12
_diffrn_reflns_limit_k_min -12
_diffrn_reflns_limit_l_max 7
_diffrn_reflns_limit_l_min -6
_diffrn_reflns_number 632
_diffrn_reflns_theta_full 13.79
_diffrn_reflns_theta_max 19.18
_diffrn_reflns_theta_min 2.76
_diffrn_source synchrotron
_exptl_absorpt_coefficient_mu 0.257
_exptl_absorpt_correction_T_max 1
_exptl_absorpt_correction_T_min 0.458
_exptl_absorpt_correction_type multi-scan
_exptl_absorpt_process_details
;
CrysAlisPro, Agilent Technologies,
Version 1.171.37.35 (release 13-08-2014 CrysAlis171 .NET)
(compiled Aug 13 2014,18:06:01)
Empirical absorption correction using spherical harmonics,
 implemented in SCALE3 ABSPACK scaling algorithm.
;
_exptl_crystal_colour black
_exptl_crystal_density_diffrn 2.7542
_exptl_crystal_description plate
_exptl_crystal_F_000 276
_exptl_crystal_size_max 0.020
_exptl_crystal_size_mid 0.020
_exptl_crystal_size_min 0.005
_refine_diff_density_max 0.66
_refine_diff_density_min -0.56
_refine_ls_extinction_method none
_refine_ls_goodness_of_fit_gt 2.72
_refine_ls_goodness_of_fit_ref 2.50
_refine_ls_number_constraints 0
_refine_ls_number_parameters 35
_refine_ls_number_reflns 274
_refine_ls_number_restraints 0
_refine_ls_R_factor_all 0.0844
_refine_ls_R_factor_gt 0.0760
_refine_ls_shift/su_max 0.0002
_refine_ls_shift/su_mean 0.0000
_refine_ls_structure_factor_coef Fsqd
_refine_ls_weighting_details w=1/(\s^2^(I)+0.0004I^2^)
_refine_ls_weighting_scheme sigma
_refine_ls_wR_factor_gt 0.1527
_refine_ls_wR_factor_ref 0.1561
_reflns_number_gt 228
_reflns_number_total 274
_reflns_threshold_expression I>2\s(I)
_cod_data_source_file feb50_27.6GPa.cif
_cod_data_source_block Fe1.0B50_27.6GPa
_cod_depositor_comments
;
The following automatic conversions were performed:

data item '_diffrn_radiation_probe' value 'X-ray' was changed to
'x-ray' in accordance with the built-in table derived from the CIF
Core dictionary named 'cif_core.dic' version 2.4.5 last updated on
2014-11-21.

Automatic conversion script
Id: cif_fix_values 8369 2020-08-20 11:38:08Z andrius 
;
_cod_original_sg_symbol_H-M 'P 42/n n m'
_cod_database_code 1561772

loop_
_symmetry_equiv_pos_site_id
_symmetry_equiv_pos_as_xyz
1 x,y,z
2 -x+1/2,-y+1/2,z
3 -y+1/2,x,z+1/2
4 y,-x+1/2,z+1/2
5 -x+1/2,y,-z+1/2
6 x,-y+1/2,-z+1/2
7 y,x,-z
8 -y+1/2,-x+1/2,-z
9 -x,-y,-z
10 x+1/2,y+1/2,-z
11 y+1/2,-x,-z+1/2
12 -y,x+1/2,-z+1/2
13 x+1/2,-y,z+1/2
14 -x,y+1/2,z+1/2
15 -y,-x,z
16 y+1/2,x+1/2,z

loop_
_atom_site_label
_atom_site_type_symbol
_atom_site_fract_x
_atom_site_fract_y
_atom_site_fract_z
_atom_site_adp_type
_atom_site_U_iso_or_equiv
_atom_site_site_symmetry_multiplicity
_atom_site_occupancy
_atom_site_calc_flag
_atom_site_refinement_flags
_atom_site_disorder_assembly
_atom_site_disorder_group
Fe1 Fe -0.25 0.25 0.25 Uani 0.0178(6) 2 0.5049 d . . .
B4 B -0.0771(4) -0.1583(4) 0.1494(6) Uani 0.0160(9) 16 1 d . . .
B5 B -0.1687(4) 0.0224(4) 0.1614(6) Uani 0.0151(9) 16 1 d . . .
B2 B 0.1230(4) -0.1230(4) 0.1416(9) Uani 0.0154(10) 8 1 d . . .
B3 B 0.0031(4) -0.0031(4) 0.3341(9) Uani 0.0143(10) 8 1 d . . .
B1 B 0.25 -0.25 0.25 Uani 0.0139(19) 2 1 d . . .

loop_
_atom_site_aniso_label
_atom_site_aniso_type_symbol
_atom_site_aniso_U_11
_atom_site_aniso_U_22
_atom_site_aniso_U_33
_atom_site_aniso_U_12
_atom_site_aniso_U_13
_atom_site_aniso_U_23
Fe1 Fe 0.0108(9) 0.0108(9) 0.0320(13) 0 0 0
B4 B 0.0130(16) 0.0156(17) 0.0194(15) 0.0000(18) 0.0011(10) -0.0028(11)
B5 B 0.0135(16) 0.0156(17) 0.0160(13) 0.002(2) 0.0017(10) -0.0003(10)
B2 B 0.0137(17) 0.0137(17) 0.019(2) -0.001(3) 0.0014(10) -0.0014(10)
B3 B 0.0133(16) 0.0133(16) 0.0162(19) 0.004(3) 0.0018(10) -0.0018(10)
B1 B 0.012(3) 0.012(3) 0.019(4) 0 0 0

loop_
_atom_type_symbol
_atom_type_scat_dispersion_real
_atom_type_scat_dispersion_imag
_atom_type_scat_source
B -0.0003 0.0002 'International Tables Vol C tables 4.2.6.8 and 6.1.1.1'
Fe 0.1991 0.3106 'International Tables Vol C tables 4.2.6.8 and 6.1.1.1'

loop_
_geom_angle_atom_site_label_1
_geom_angle_atom_site_label_2
_geom_angle_atom_site_label_3
_geom_angle_site_symmetry_1
_geom_angle_site_symmetry_2
_geom_angle_site_symmetry_3
_geom_angle
B5 Fe1 B5 . . 2_455 156.63(11)
B5 Fe1 B5 . . 5_455 45.51(12)
B5 Fe1 B5 . . 6_555 141.51(12)
B5 Fe1 B5 . . 11_455 92.35(12)
B5 Fe1 B5 . . 12_555 92.35(12)
B5 Fe1 B5 . . 15_555 49.54(12)
B5 Fe1 B5 . . 16_455 124.53(12)
B5 Fe1 B2 . . 3_455 83.84(11)
B5 Fe1 B2 . . 4_555 114.93(11)
B5 Fe1 B2 . . 7_555 44.31(12)
B5 Fe1 B2 . . 8_455 113.66(12)
B5 Fe1 B1 . . 3_454 78.32(8)
B5 Fe1 B1 . . 3_455 101.68(8)
B5 Fe1 B5 2_455 . 5_455 141.51(12)
B5 Fe1 B5 2_455 . 6_555 45.51(12)
B5 Fe1 B5 2_455 . 11_455 92.35(12)
B5 Fe1 B5 2_455 . 12_555 92.35(12)
B5 Fe1 B5 2_455 . 15_555 124.53(12)
B5 Fe1 B5 2_455 . 16_455 49.54(12)
B5 Fe1 B2 2_455 . 3_455 114.93(11)
B5 Fe1 B2 2_455 . 4_555 83.84(11)
B5 Fe1 B2 2_455 . 7_555 113.66(12)
B5 Fe1 B2 2_455 . 8_455 44.31(12)
B5 Fe1 B1 2_455 . 3_454 78.32(8)
B5 Fe1 B1 2_455 . 3_455 101.68(8)
B5 Fe1 B5 5_455 . 6_555 156.63(11)
B5 Fe1 B5 5_455 . 11_455 49.54(12)
B5 Fe1 B5 5_455 . 12_555 124.53(12)
B5 Fe1 B5 5_455 . 15_555 92.35(12)
B5 Fe1 B5 5_455 . 16_455 92.35(12)
B5 Fe1 B2 5_455 . 3_455 44.31(12)
B5 Fe1 B2 5_455 . 4_555 113.66(12)
B5 Fe1 B2 5_455 . 7_555 83.84(11)
B5 Fe1 B2 5_455 . 8_455 114.93(11)
B5 Fe1 B1 5_455 . 3_454 101.68(8)
B5 Fe1 B1 5_455 . 3_455 78.32(8)
B5 Fe1 B5 6_555 . 11_455 124.53(12)
B5 Fe1 B5 6_555 . 12_555 49.54(12)
B5 Fe1 B5 6_555 . 15_555 92.35(12)
B5 Fe1 B5 6_555 . 16_455 92.35(12)
B5 Fe1 B2 6_555 . 3_455 113.66(12)
B5 Fe1 B2 6_555 . 4_555 44.31(12)
B5 Fe1 B2 6_555 . 7_555 114.93(11)
B5 Fe1 B2 6_555 . 8_455 83.84(11)
B5 Fe1 B1 6_555 . 3_454 101.68(8)
B5 Fe1 B1 6_555 . 3_455 78.32(8)
B5 Fe1 B5 11_455 . 12_555 156.63(11)
B5 Fe1 B5 11_455 . 15_555 141.51(12)
B5 Fe1 B5 11_455 . 16_455 45.51(12)
B5 Fe1 B2 11_455 . 3_455 44.31(12)
B5 Fe1 B2 11_455 . 4_555 113.66(12)
B5 Fe1 B2 11_455 . 7_555 114.93(11)
B5 Fe1 B2 11_455 . 8_455 83.84(11)
B5 Fe1 B1 11_455 . 3_454 101.68(8)
B5 Fe1 B1 11_455 . 3_455 78.32(8)
B5 Fe1 B5 12_555 . 15_555 45.51(12)
B5 Fe1 B5 12_555 . 16_455 141.51(12)
B5 Fe1 B2 12_555 . 3_455 113.66(12)
B5 Fe1 B2 12_555 . 4_555 44.31(12)
B5 Fe1 B2 12_555 . 7_555 83.84(11)
B5 Fe1 B2 12_555 . 8_455 114.93(11)
B5 Fe1 B1 12_555 . 3_454 101.68(8)
B5 Fe1 B1 12_555 . 3_455 78.32(8)
B5 Fe1 B5 15_555 . 16_455 156.63(11)
B5 Fe1 B2 15_555 . 3_455 114.93(11)
B5 Fe1 B2 15_555 . 4_555 83.84(11)
B5 Fe1 B2 15_555 . 7_555 44.31(12)
B5 Fe1 B2 15_555 . 8_455 113.66(12)
B5 Fe1 B1 15_555 . 3_454 78.32(8)
B5 Fe1 B1 15_555 . 3_455 101.68(8)
B5 Fe1 B2 16_455 . 3_455 83.84(11)
B5 Fe1 B2 16_455 . 4_555 114.93(11)
B5 Fe1 B2 16_455 . 7_555 113.66(12)
B5 Fe1 B2 16_455 . 8_455 44.31(12)
B5 Fe1 B1 16_455 . 3_454 78.32(8)
B5 Fe1 B1 16_455 . 3_455 101.68(8)
B2 Fe1 B2 3_455 . 4_555 78.24(12)
B2 Fe1 B2 3_455 . 7_555 127.01(12)
B2 Fe1 B2 3_455 . 8_455 127.01(12)
B2 Fe1 B1 3_455 . 3_454 140.88(9)
B2 Fe1 B1 3_455 . 3_455 39.12(9)
B2 Fe1 B2 4_555 . 7_555 127.01(12)
B2 Fe1 B2 4_555 . 8_455 127.01(12)
B2 Fe1 B1 4_555 . 3_454 140.88(9)
B2 Fe1 B1 4_555 . 3_455 39.12(9)
B2 Fe1 B2 7_555 . 8_455 78.24(12)
B2 Fe1 B1 7_555 . 3_454 39.12(9)
B2 Fe1 B1 7_555 . 3_455 140.88(9)
B2 Fe1 B1 8_455 . 3_454 39.12(9)
B2 Fe1 B1 8_455 . 3_455 140.88(9)
B1 Fe1 B1 3_454 . 3_455 180.0(5)
B4 B4 B4 6_545 . 7_555 140.6(3)
B4 B4 B5 6_545 . . 137.8(2)
B4 B4 B5 6_545 . 7_555 114.4(2)
B4 B4 B2 6_545 . . 99.2(2)
B4 B4 B3 6_545 . . 112.3(2)
B4 B4 B5 7_555 . . 59.54(18)
B4 B4 B5 7_555 . 7_555 59.91(18)
B4 B4 B2 7_555 . . 107.7(2)
B4 B4 B3 7_555 . . 106.1(2)
B5 B4 B5 . . 7_555 107.3(2)
B5 B4 B2 . . . 106.9(2)
B5 B4 B3 . . . 58.71(18)
B5 B4 B2 7_555 . . 60.3(2)
B5 B4 B3 7_555 . . 106.8(2)
B2 B4 B3 . . . 59.4(2)
Fe1 B5 B4 . . . 167.9(2)
Fe1 B5 B4 . . 7_555 130.3(2)
Fe1 B5 B5 . . 5_455 67.24(16)
Fe1 B5 B5 . . 15_555 65.23(15)
Fe1 B5 B2 . . 7_555 77.78(17)
Fe1 B5 B3 . . . 107.65(19)
B4 B5 B4 . . 7_555 60.55(18)
B4 B5 B5 . . 5_455 113.7(2)
B4 B5 B5 . . 15_555 108.1(2)
B4 B5 B2 . . 7_555 108.1(2)
B4 B5 B3 . . . 60.84(19)
B4 B5 B5 7_555 . 5_455 119.9(2)
B4 B5 B5 7_555 . 15_555 108.2(2)
B4 B5 B2 7_555 . 7_555 60.18(19)
B4 B5 B3 7_555 . . 108.5(2)
B5 B5 B5 5_455 . 15_555 127.0(2)
B5 B5 B2 5_455 . 7_555 129.1(2)
B5 B5 B3 5_455 . . 118.6(2)
B5 B5 B2 15_555 . 7_555 59.46(18)
B5 B5 B3 15_555 . . 58.70(18)
B2 B5 B3 7_555 . . 106.3(2)
Fe1 B2 B4 3_554 . . 112.2(2)
Fe1 B2 B4 3_554 . 15_555 112.2(2)
Fe1 B2 B5 3_554 . 7_555 57.91(16)
Fe1 B2 B5 3_554 . 9_555 57.91(16)
Fe1 B2 B3 3_554 . . 161.8(3)
Fe1 B2 B1 3_554 . . 69.68(13)
B4 B2 B4 . . 15_555 110.0(2)
B4 B2 B5 . . 7_555 59.52(19)
B4 B2 B5 . . 9_555 109.0(2)
B4 B2 B3 . . . 60.36(19)
B4 B2 B1 . . . 122.4(2)
B4 B2 B5 15_555 . 7_555 109.0(2)
B4 B2 B5 15_555 . 9_555 59.52(19)
B4 B2 B3 15_555 . . 60.36(19)
B4 B2 B1 15_555 . . 122.4(2)
B5 B2 B5 7_555 . 9_555 61.1(2)
B5 B2 B3 7_555 . . 107.0(2)
B5 B2 B1 7_555 . . 116.8(2)
B5 B2 B3 9_555 . . 107.0(2)
B5 B2 B1 9_555 . . 116.8(2)
B3 B2 B1 . . . 128.6(3)
B4 B3 B4 . . 15_555 109.8(3)
B4 B3 B5 . . . 60.5(2)
B4 B3 B5 . . 15_555 110.9(3)
B4 B3 B2 . . . 60.3(2)
B4 B3 B3 . . 7_556 121.6(2)
B4 B3 B5 15_555 . . 110.9(3)
B4 B3 B5 15_555 . 15_555 60.5(2)
B4 B3 B2 15_555 . . 60.3(2)
B4 B3 B3 15_555 . 7_556 121.6(2)
B5 B3 B5 . . 15_555 62.6(2)
B5 B3 B2 . . . 109.0(3)
B5 B3 B3 . . 7_556 117.2(2)
B5 B3 B2 15_555 . . 109.0(3)
B5 B3 B3 15_555 . 7_556 117.2(2)
B2 B3 B3 . . 7_556 125.3(3)
Fe1 B1 Fe1 3_554 . 3_555 180.0(5)
Fe1 B1 B2 3_554 . . 71.20(14)
Fe1 B1 B2 3_554 . 2_545 71.20(14)
Fe1 B1 B2 3_554 . 5_555 108.80(14)
Fe1 B1 B2 3_554 . 6_545 108.80(14)
Fe1 B1 B2 3_555 . . 108.80(14)
Fe1 B1 B2 3_555 . 2_545 108.80(14)
Fe1 B1 B2 3_555 . 5_555 71.20(14)
Fe1 B1 B2 3_555 . 6_545 71.20(14)
B2 B1 B2 . . 2_545 142.4(2)
B2 B1 B2 . . 5_555 95.96(17)
B2 B1 B2 . . 6_545 95.96(17)
B2 B1 B2 2_545 . 5_555 95.96(17)
B2 B1 B2 2_545 . 6_545 95.96(17)
B2 B1 B2 5_555 . 6_545 142.4(2)

loop_
_geom_bond_atom_site_label_1
_geom_bond_atom_site_label_2
_geom_bond_site_symmetry_1
_geom_bond_site_symmetry_2
_geom_bond_distance
Fe1 B5 . . 2.125(3)
Fe1 B5 . 2_455 2.125(3)
Fe1 B5 . 5_455 2.125(3)
Fe1 B5 . 6_555 2.125(3)
Fe1 B5 . 11_455 2.125(3)
Fe1 B5 . 12_555 2.125(3)
Fe1 B5 . 15_555 2.125(3)
Fe1 B5 . 16_455 2.125(3)
Fe1 B2 . 3_455 2.451(4)
Fe1 B2 . 4_555 2.451(4)
Fe1 B2 . 7_555 2.451(4)
Fe1 B2 . 8_455 2.451(4)
Fe1 B1 . 3_454 2.4278(3)
Fe1 B1 . 3_455 2.4278(3)
B4 B4 . 6_545 1.856(5)
B4 B4 . 7_555 1.756(4)
B4 B5 . . 1.744(5)
B4 B5 . 7_555 1.738(4)
B4 B2 . . 1.749(5)
B4 B3 . . 1.751(5)
B5 B5 . 5_455 1.644(4)
B5 B5 . 15_555 1.780(5)
B5 B2 . 7_555 1.752(5)
B5 B3 . . 1.714(5)
B2 B3 . . 1.733(5)
B2 B1 . . 1.634(3)
B3 B3 . 7_556 1.613(6)
